data_2003117
loop_
_publ_author_name
'Hoffmann, R.-D.'
'Jeitschko, W.'

_publ_section_title
;
 The Carbides Ln~10~Ru~10~C~19~ (Ln = Y, Gd-Lu): Crystal Structure
 of their Subcells and the Superstructures of Er~10~Ru~10~C~19~
;
_journal_coeditor_code SH0107
_journal_issue 6
_journal_name_full 'Acta Crystallographica Section B'
_journal_page_first 834
_journal_page_last 850
_journal_paper_doi 10.1107/S0108768198004984
_journal_volume 54
_journal_year 1998
_chemical_formula_sum 'C19 Er10 Ru10'
_chemical_formula_weight 2911.49
_space_group_IT_number 38
_space_group_name_Hall 'A 2 -2'
_space_group_name_H-M_alt 'A m m 2'
_symmetry_cell_setting orthorhombic
_symmetry_space_group_name_Hall 'A 2 -2'
_symmetry_space_group_name_H-M 'A m m 2'
_atom_sites_solution_hydrogens geom
_atom_sites_solution_primary direct
_atom_sites_solution_secondary difmap
_audit_creation_method SHELXL
_cell_angle_alpha 90.00
_cell_angle_beta 90.00
_cell_angle_gamma 90.00
_cell_formula_units_Z 1
_cell_length_a 3.6097(4)
_cell_length_b 18.632(2)
_cell_length_c 7.2890(10)
_cell_measurement_temperature 293(2)
_cell_volume 490.23(10)
_computing_structure_refinement 'SHELXL-93 (Sheldrick, 1993)'
_computing_structure_solution 'SHELXS-86 (Sheldrick, 1990)'
_diffrn_ambient_temperature 293(2)
_diffrn_measurement_method \q/2\q
_diffrn_radiation_monochromator graphite
_diffrn_radiation_source 'fine-focus sealed tube'
_diffrn_radiation_type MoK\a
_diffrn_radiation_wavelength 0.71073
_diffrn_reflns_av_R_equivalents 0.0690
_diffrn_reflns_av_sigmaI/netI 0.0430
_diffrn_reflns_limit_h_max 5
_diffrn_reflns_limit_h_min -5
_diffrn_reflns_limit_k_max 29
_diffrn_reflns_limit_k_min -29
_diffrn_reflns_limit_l_max 11
_diffrn_reflns_limit_l_min -11
_diffrn_reflns_number 4232
_diffrn_reflns_theta_max 34.84
_diffrn_reflns_theta_min 2.19
_exptl_absorpt_coefficient_mu 49.695
_exptl_absorpt_correction_type psi-scan
_exptl_crystal_density_diffrn 9.862
_exptl_crystal_F_000 1234
_exptl_crystal_size_max 0.055
_exptl_crystal_size_mid 0.017
_exptl_crystal_size_min 0.009
_refine_diff_density_max 4.078
_refine_diff_density_min -4.794
_refine_ls_abs_structure_details 'Flack H D (1983), Acta Cryst. A39, 876-881'
_refine_ls_abs_structure_Flack 0.00(2)
_refine_ls_extinction_coef 0.00025(5)
_refine_ls_extinction_expression Fc^*^=kFc[1+0.001xFc^2^\l^3^/sin(2\q)]^-1/4^
_refine_ls_extinction_method SHELXL
_refine_ls_goodness_of_fit_all 1.287
_refine_ls_goodness_of_fit_obs 1.280
_refine_ls_matrix_type full
_refine_ls_number_parameters 40
_refine_ls_number_reflns 1224
_refine_ls_number_restraints 1
_refine_ls_restrained_S_all 1.286
_refine_ls_restrained_S_obs 1.279
_refine_ls_R_factor_all 0.0427
_refine_ls_R_factor_obs 0.0310
_refine_ls_shift/esd_max -0.006
_refine_ls_shift/esd_mean 0.001
_refine_ls_structure_factor_coef Fsqd
_refine_ls_weighting_details 'w=1/[\s^2^(Fo^2^)+(0.0083P)^2^+26.0977P] where P=(Fo^2^+2Fc^2^)/3'
_refine_ls_weighting_scheme calc
_refine_ls_wR_factor_all 0.0632
_refine_ls_wR_factor_obs 0.0606
_reflns_number_observed 1088
_reflns_number_total 1239
_reflns_observed_criterion >2sigma(I)
_cod_data_source_file sh0107sup1.cif
_cod_data_source_block 2
_cod_depositor_comments
;
The following automatic conversions were performed:

'_refine_ls_weighting_scheme' value 'calc
w=1/[\s^2^(Fo^2^)+(0.0083P)^2^+26.0977P] where P=(Fo^2^+2Fc^2^)/3'
was changed to 'calc'. New tag '_refine_ls_weighting_details' was
created. The value of the new tag was set to
'w=1/[\s^2^(Fo^2^)+(0.0083P)^2^+26.0977P] where P=(Fo^2^+2Fc^2^)/3'.

Automatic conversion script
Id: cif_fix_values 3143 2015-03-26 13:38:13Z robertas 
;
_cod_database_code 2003117

loop_
_symmetry_equiv_pos_as_xyz
'x, y, z'
'-x, -y, z'
'x, -y, z'
'-x, y, z'
'x, y+1/2, z+1/2'
'-x, -y+1/2, z+1/2'
'x, -y+1/2, z+1/2'
'-x, y+1/2, z+1/2'

loop_
_atom_site_type_symbol
_atom_site_label
_atom_site_fract_x
_atom_site_fract_y
_atom_site_fract_z
_atom_site_U_iso_or_equiv
_atom_site_thermal_displace_type
_atom_site_calc_flag
_atom_site_refinement_flags
_atom_site_occupancy
_atom_site_disorder_group
Er Er1A 0.0000 0.11293(8) 0.6039(2) 0.0041(2) Uiso d SP 0.50 .
Er Er1B 0.0000 0.12562(8) 0.6261(2) 0.0041(2) Uiso d SP 0.50 .
Er Er2A 0.0000 0.1944(2) 0.1634(6) 0.0052(2) Uiso d SP 0.50 .
Er Er2B 0.0000 0.1885(2) 0.1650(6) 0.0052(2) Uiso d SP 0.50 .
Er Er3A 0.0000 0.0000 0.0442(3) 0.0046(2) Uiso d SP 0.50 .
Er Er3B 0.0000 0.0000 -0.0003(3) 0.0046(2) Uiso d SP 0.50 .
Ru Ru1 0.4251(4) 0.07306(7) 0.3073(2) 0.0026(3) Uiso d P 0.50 .
Ru Ru2 0.4800(10) 0.20337(6) 0.8515(2) 0.0062(2) Uiso d P 0.50 .
Ru Ru3 0.4321(5) 0.0000 0.6460(3) 0.0027(4) Uiso d SP 0.50 .
C C1 0.5000 0.0813(6) 0.8509(19) 0.005(2) Uiso d S 1 .
C C2 0.5000 0.1027(6) 0.0318(17) 0.005(2) Uiso d S 1 .
C C3 0.5000 0.1777(8) 0.4070(18) 0.010(2) Uiso d S 1 .
C C4 0.5000 0.2167(8) 0.567(2) 0.010(2) Uiso d S 1 .
C C5A 0.210(8) 0.0000 0.423(4) 0.005 Uiso d SP 0.50 .
C C5B 0.0000 0.0000 0.427(5) 0.005 Uiso d SP 0.50 .

loop_
_atom_type_symbol
_atom_type_description
_atom_type_scat_dispersion_real
_atom_type_scat_dispersion_imag
_atom_type_scat_source
C C 0.0033 0.0016 'International Tables Vol C Tables 4.2.6.8 and 6.1.1.4'
Ru Ru -1.2594 0.8363 'International Tables Vol C Tables 4.2.6.8 and 6.1.1.4'
Er Er -0.2586 4.9576 'International Tables Vol C Tables 4.2.6.8 and 6.1.1.4'

loop_
_geom_bond_atom_site_label_1
_geom_bond_atom_site_label_2
_geom_bond_site_symmetry_2
_geom_bond_distance
_geom_bond_publ_flag
Er1A Er1B . 0.286(2) ?
Er1A C5B . 2.46(2) ?
Er1A C5A 2 2.59(2) ?
Er1A C5A . 2.59(2) ?
Er1A C3 1_455 2.602(10) ?
Er1A C3 . 2.602(10) ?
Er1A C1 . 2.605(10) ?
Er1A C1 1_455 2.605(10) ?
Er1A Ru3 2 2.637(2) ?
Er1A Ru3 . 2.637(2) ?
Er1A C4 . 2.665(12) ?
Er1A C4 1_455 2.665(12) ?
Er1A Ru1 4 2.754(2) ?
Er1A Ru1 . 2.754(2) ?
Er1A Ru3 1_455 2.954(2) ?
Er1A Ru3 2_655 2.954(2) ?
Er1A Ru2 . 3.058(2) ?
Er1A Ru2 4 3.058(2) ?
Er1A Ru1 1_455 3.088(2) ?
Er1A Ru1 4_655 3.088(2) ?
Er1A Ru2 4_655 3.058(2) ?
Er1A Ru2 1_455 3.058(2) ?
Er1A Er2B . 3.499(4) ?
Er1A Er2A . 3.548(4) ?
Er1A Er3B 1_556 3.571(2) ?
Er1A C2 1_556 3.608(11) ?
Er1A C2 1_456 3.608(11) ?
Er1A Er1A 1_455 3.6097(4) ?
Er1A Er1A 1_655 3.6097(4) ?
Er1A Er2A 6 3.618(4) ?
Er1A Er1B 1_655 3.6210(4) ?
Er1A Er1B 1_455 3.6210(4) ?
Er1A Er2B 6 3.725(3) ?
Er1A C5A 1_455 3.78(2) ?
Er1A C5A 2_655 3.78(2) ?
Er1A Er3A 1_556 3.838(2) ?
Er1A Er1A 2 4.209(3) ?
Er1A Ru2 7_554 4.284(2) ?
Er1B C4 . 2.521(11) ?
Er1B C4 1_455 2.521(11) ?
Er1B C1 . 2.563(10) ?
Er1B C1 1_455 2.563(10) ?
Er1B C3 1_455 2.598(10) ?
Er1B C3 . 2.598(10) ?
Er1B C5B . 2.74(2) ?
Er1B Ru2 . 2.8385(14) ?
Er1B Ru2 4 2.8385(14) ?
Er1B Ru3 2 2.816(2) ?
Er1B Ru3 . 2.816(2) ?
Er1B C5A 2 2.87(2) ?
Er1B C5A . 2.87(2) ?
Er1B Ru2 4_655 2.8385(14) ?
Er1B Ru2 1_455 2.8385(14) ?
Er1B Ru1 4 2.952(2) ?
Er1B Ru1 . 2.952(2) ?
Er1B Ru3 1_455 3.115(2) ?
Er1B Ru3 2_655 3.115(2) ?
Er1B Ru1 1_455 3.266(2) ?
Er1B Ru1 4_655 3.266(2) ?
Er1B Er2A 6 3.366(3) ?
Er1B Er2B 6 3.474(4) ?
Er1B C2 1_556 3.491(11) ?
Er1B C2 1_456 3.491(11) ?
Er1B Er2B . 3.563(4) ?
Er1B Er3B 1_556 3.591(2) ?
Er1B Er2A . 3.604(4) ?
Er1B Er1B 1_655 3.6097(4) ?
Er1B Er1B 1_455 3.6097(4) ?
Er1B Er1A 1_455 3.6210(4) ?
Er1B Er1A 1_655 3.6210(4) ?
Er1B Er3A 1_556 3.844(2) ?
Er1B C5A 1_455 3.97(2) ?
Er1B C5A 2_655 3.97(2) ?
Er1B Er2B 1_556 4.096(4) ?
Er1B Er2A 1_556 4.123(4) ?
Er2A Er2B . 0.108(6) ?
Er2A C4 6_654 2.543(12) ?
Er2A C4 6_554 2.543(12) ?
Er2A C3 . 2.545(10) ?
Er2A C3 1_455 2.545(10) ?
Er2A C2 1_455 2.663(9) ?
Er2A C2 . 2.663(9) ?
Er2A Ru2 4_554 2.910(3) ?
Er2A Ru2 1_554 2.910(3) ?
Er2A Ru2 7_554 2.961(3) ?
Er2A Ru2 6_554 2.961(3) ?
Er2A Ru1 4 2.925(3) ?
Er2A Ru1 . 2.925(3) ?
Er2A Ru2 1_454 2.910(3) ?
Er2A Ru2 4_654 2.910(3) ?
Er2A Ru2 6_654 2.961(3) ?
Er2A Ru2 7_454 2.961(3) ?
Er2A Ru1 1_455 3.242(3) ?
Er2A Ru1 4_655 3.242(3) ?
Er2A Er1B 6_554 3.366(3) ?
Er2A C4 . 3.478(14) ?
Er2A C4 1_455 3.478(14) ?
Er2A C3 6_654 3.538(12) ?
Er2A C3 6_554 3.538(12) ?
Er2A C1 1_454 3.597(12) ?
Er2A C1 1_554 3.597(12) ?
Er2A Er2A 1_455 3.6097(4) ?
Er2A Er2A 1_655 3.6097(4) ?
Er2A Er2B 1_455 3.6113(4) ?
Er2A Er2B 1_655 3.6113(4) ?
Er2A Er1A 6_554 3.618(4) ?
Er2A Er3A . 3.723(3) ?
Er2A Er3B . 3.813(3) ?
Er2A C5B . 4.11(2) ?
Er2A Er1B 1_554 4.123(4) ?
Er2A C5A 2 4.159(14) ?
Er2B C3 . 2.530(10) ?
Er2B C3 1_455 2.530(10) ?
Er2B C2 1_455 2.598(9) ?
Er2B C2 . 2.598(9) ?
Er2B C4 6_654 2.615(12) ?
Er2B C4 6_554 2.615(12) ?
Er2B Ru1 4 2.841(3) ?
Er2B Ru1 . 2.841(3) ?
Er2B Ru2 4_554 2.922(3) ?
Er2B Ru2 1_554 2.922(3) ?
Er2B Ru2 1_454 2.922(3) ?
Er2B Ru2 4_654 2.922(3) ?
Er2B Ru2 7_554 3.029(3) ?
Er2B Ru2 6_554 3.029(3) ?
Er2B Ru2 6_654 3.029(3) ?
Er2B Ru2 7_454 3.029(3) ?
Er2B Ru1 1_455 3.166(3) ?
Er2B Ru1 4_655 3.166(3) ?
Er2B Er1B 6_554 3.474(4) ?
Er2B C4 . 3.489(13) ?
Er2B C4 1_455 3.489(13) ?
Er2B C1 1_454 3.538(12) ?
Er2B C1 1_554 3.538(12) ?
Er2B Er2B 1_655 3.6097(4) ?
Er2B Er2B 1_455 3.6097(4) ?
Er2B C3 6_654 3.615(12) ?
Er2B C3 6_554 3.615(12) ?
Er2B Er2A 1_655 3.6113(4) ?
Er2B Er2A 1_455 3.6113(4) ?
Er2B Er3A . 3.620(3) ?
Er2B Er3B . 3.712(3) ?
Er2B Er1A 6_554 3.725(3) ?
Er2B C5B . 4.01(2) ?
Er2B C5A 2 4.064(14) ?
Er2B C5A . 4.064(14) ?
Er3A Er3B . 0.326(3) ?
Er3A C2 . 2.632(9) ?
Er3A C2 2 2.632(9) ?
Er3A C2 2_655 2.632(9) ?
Er3A C2 1_455 2.632(9) ?
Er3A C1 2_554 2.756(11) ?
Er3A C1 1_554 2.756(11) ?
Er3A C1 1_454 2.756(11) ?
Er3A C1 2_654 2.756(11) ?
Er3A C5B . 2.81(4) ?
Er3A Ru1 . 2.807(2) ?
Er3A Ru1 3 2.807(2) ?
Er3A Ru1 4 2.807(2) ?
Er3A Ru1 2 2.807(2) ?
Er3A C5A . 2.87(3) ?
Er3A C5A 2 2.87(3) ?
Er3A Ru1 4_655 3.136(2) ?
Er3A Ru1 2_655 3.136(2) ?
Er3A Ru1 3_455 3.136(2) ?
Er3A Ru1 1_455 3.136(2) ?
Er3A Ru3 2_554 3.297(3) ?
Er3A Ru3 1_554 3.297(3) ?
Er3A Ru3 1_454 3.555(2) ?
Er3A Ru3 2_654 3.555(2) ?
Er3A Er3A 1_655 3.6097(4) ?
Er3A Er3A 1_455 3.6097(4) ?
Er3A Er2B 2 3.620(3) ?
Er3A Er3B 1_455 3.6244(5) ?
Er3A Er3B 1_655 3.6244(5) ?
Er3A Er2A 2 3.723(3) ?
Er3A Er1A 2_554 3.838(2) ?
Er3A Er1A 1_554 3.838(2) ?
Er3A Er1B 2_554 3.844(2) ?
Er3A Er1B 1_554 3.844(2) ?
Er3A C5A 2_655 3.98(3) ?
Er3A C5A 1_455 3.98(3) ?
Er3B C1 2_554 2.603(10) ?
Er3B C1 1_554 2.603(10) ?
Er3B C1 1_454 2.603(10) ?
Er3B C1 2_654 2.603(10) ?
Er3B C2 . 2.641(9) ?
Er3B C2 2 2.641(9) ?
Er3B C2 2_655 2.641(9) ?
Er3B C2 1_455 2.641(9) ?
Er3B Ru3 2_554 3.014(2) ?
Er3B Ru3 1_554 3.014(2) ?
Er3B Ru1 . 3.039(2) ?
Er3B Ru1 3 3.039(2) ?
Er3B Ru1 4 3.039(2) ?
Er3B Ru1 2 3.039(2) ?
Er3B C5B . 3.14(4) ?
Er3B C5A . 3.19(3) ?
Er3B C5A 2 3.19(3) ?
Er3B Ru3 1_454 3.295(2) ?
Er3B Ru3 2_654 3.295(2) ?
Er3B Ru1 4_655 3.345(2) ?
Er3B Ru1 2_655 3.345(2) ?
Er3B Ru1 1_455 3.345(2) ?
Er3B Ru1 3_455 3.345(2) ?
Er3B Er1A 2_554 3.571(2) ?
Er3B Er1A 1_554 3.571(2) ?
Er3B Er1B 2_554 3.591(2) ?
Er3B Er1B 1_554 3.591(2) ?
Er3B Er3B 1_655 3.6097(4) ?
Er3B Er3B 1_455 3.6097(4) ?
Er3B Er3A 1_655 3.6244(5) ?
Er3B Er3A 1_455 3.6244(5) ?
Er3B Er2B 2 3.712(3) ?
Er3B Er2A 2 3.813(3) ?
Er3B C5B 1_554 4.15(4) ?
Er3B C5A 2_655 4.21(3) ?
Ru1 Ru1 4_655 0.541(3) ?
Ru1 C5A . 1.78(2) ?
Ru1 C5A 2_655 2.08(2) ?
Ru1 C3 . 2.087(13) ?
Ru1 C2 . 2.100(13) ?
Ru1 C5B . 2.24(2) ?
Ru1 C5B 1_655 2.638(14) ?
Ru1 Ru1 3 2.721(3) ?
Ru1 Ru1 2_655 2.775(3) ?
Ru1 C5A 2 2.80(3) ?
Ru1 Ru3 . 2.818(2) ?
Ru1 Ru3 2_655 2.865(2) ?
Ru1 Ru1 4 3.068(3) ?
Ru1 Er1A 1_655 3.088(2) ?
Ru1 Er3A 1_655 3.136(2) ?
Ru1 Er2B 1_655 3.166(3) ?
Ru1 Er2A 1_655 3.242(3) ?
Ru1 C5A 1_655 3.26(3) ?
Ru1 Er1B 1_655 3.266(2) ?
Ru1 C4 . 3.30(2) ?
Ru1 Er3B 1_655 3.345(2) ?
Ru1 C1 1_554 3.356(14) ?
Ru2 Ru2 4_655 0.000(3) ?
Ru2 C4 . 2.09(2) ?
Ru2 C4 6_655 2.16(2) ?
Ru2 C3 6_655 2.261(13) ?
Ru2 C1 . 2.269(14) ?
Ru2 C2 1_556 2.290(12) ?
Ru2 Er2A 1_556 2.910(3) ?
Ru2 Er2B 1_556 2.922(3) ?
Ru2 Er1B 1_655 2.8385(14) ?
Ru2 Er2A 6 2.961(3) ?
Ru2 Er2A 1_656 2.910(3) ?
Ru2 Er2B 1_656 2.922(3) ?
Ru2 Er2B 6 3.029(3) ?
Ru2 Er2A 6_655 2.961(3) ?
Ru2 Er2B 6_655 3.029(3) ?
Ru2 Er1A 1_655 3.058(2) ?
Ru2 C3 . 3.284(14) ?
Ru2 Ru2 4 3.6097(4) ?
Ru2 Ru2 1_655 3.6097(4) ?
Ru2 Ru2 1_455 3.6097(4) ?
Ru2 Ru2 7 4.0376(11) ?
Ru2 Ru2 7_554 4.0376(11) ?
Ru2 Ru2 6_655 4.0376(11) ?
Ru2 Ru2 6_654 4.0376(11) ?
Ru2 C3 1_556 4.071(14) ?
Ru2 Ru3 . 4.0822(14) ?
Ru3 Ru3 2_655 0.491(3) ?
Ru3 C5A . 1.80(3) ?
Ru3 C5A 2_655 2.07(3) ?
Ru3 C1 . 2.135(14) ?
Ru3 C1 2_655 2.135(14) ?
Ru3 C5B . 2.22(3) ?
Ru3 C5B 1_655 2.58(2) ?
Ru3 Er1A 2 2.637(2) ?
Ru3 Er1B 2 2.816(2) ?
Ru3 Ru1 3 2.818(2) ?
Ru3 C5A 2 2.83(3) ?
Ru3 Ru1 2_655 2.865(2) ?
Ru3 Ru1 4_655 2.865(2) ?
Ru3 Er1A 1_655 2.954(2) ?
Ru3 Er1A 2_655 2.954(2) ?
Ru3 Er3B 1_556 3.014(2) ?
Ru3 Er1B 1_655 3.115(2) ?
Ru3 Er1B 2_655 3.115(2) ?
Ru3 Ru3 2 3.119(3) ?
Ru3 C5A 1_655 3.24(3) ?
Ru3 Er3B 1_656 3.295(2) ?
Ru3 Er3A 1_556 3.297(3) ?
Ru3 C2 1_556 3.411(12) ?
Ru3 C2 2_656 3.411(12) ?
Ru3 Er3A 1_656 3.555(2) ?
C1 C2 1_556 1.39(2) ?
C1 Ru3 2_655 2.135(14) ?
C1 Ru2 4_655 2.269(14) ?
C1 Er1B 1_655 2.563(10) ?
C1 Er3B 1_556 2.603(10) ?
C1 Er3B 1_656 2.603(10) ?
C1 Er1A 1_655 2.605(10) ?
C1 Er3A 1_556 2.756(11) ?
C1 Er3A 1_656 2.756(11) ?
C1 C1 2_655 3.04(3) ?
C1 C4 . 3.26(2) ?
C1 Ru1 4_656 3.356(14) ?
C1 Ru1 1_556 3.356(14) ?
C1 Er2B 1_656 3.538(12) ?
C1 Er2B 1_556 3.538(12) ?
C1 Er2A 1_656 3.597(12) ?
C2 C1 1_554 1.39(2) ?
C2 Ru1 4_655 2.100(13) ?
C2 Ru2 4_654 2.290(12) ?
C2 Ru2 1_554 2.290(12) ?
C2 Er2B 1_655 2.598(9) ?
C2 Er3A 1_655 2.632(9) ?
C2 Er3B 1_655 2.641(9) ?
C2 Er2A 1_655 2.663(9) ?
C2 C3 . 3.06(2) ?
C2 C4 6_654 3.36(2) ?
C2 Ru3 1_554 3.411(12) ?
C2 Ru3 2_654 3.411(12) ?
C2 Er1B 1_554 3.491(11) ?
C2 Er1B 1_654 3.491(11) ?
C2 C5A 2_655 3.60(3) ?
C3 C4 . 1.39(2) ?
C3 Ru1 4_655 2.087(13) ?
C3 Ru2 6_654 2.261(13) ?
C3 Ru2 7_554 2.261(13) ?
C3 Er2B 1_655 2.530(10) ?
C3 Er2A 1_655 2.545(10) ?
C3 Er1B 1_655 2.598(10) ?
C3 Er1A 1_655 2.602(10) ?
C3 C4 6_654 3.16(2) ?
C3 Ru2 4_655 3.284(14) ?
C3 C5A . 3.47(2) ?
C3 C5A 2_655 3.47(2) ?
C3 Er2A 6_655 3.538(12) ?
C4 Ru2 4_655 2.09(2) ?
C4 Ru2 7_554 2.16(2) ?
C4 Ru2 6_654 2.16(2) ?
C4 Er1B 1_655 2.521(11) ?
C4 Er2A 6_655 2.543(12) ?
C4 Er2A 6 2.543(12) ?
C4 Er2B 6_655 2.615(12) ?
C4 Er2B 6 2.615(12) ?
C4 Er1A 1_655 2.665(12) ?
C4 C3 6_655 3.16(2) ?
C4 Ru1 4_655 3.30(2) ?
C4 C2 6_655 3.36(2) ?
C4 Er2A 1_655 3.478(14) ?
C5A C5B . 0.76(3) ?
C5A C5A 2 1.52(6) ?
C5A Ru1 3 1.78(2) ?
C5A Ru3 2_655 2.07(3) ?
C5A Ru1 4_655 2.08(2) ?
C5A Ru1 2_655 2.08(2) ?
C5A C5A 2_655 2.09(6) ?
C5A Er1A 2 2.59(2) ?
C5A Ru1 2 2.80(2) ?
C5A Ru1 4 2.80(2) ?
C5A Ru3 2 2.83(3) ?
C5A C5B 1_655 2.85(3) ?
C5A Er1B 2 2.87(2) ?
C5A Ru3 1_455 3.24(3) ?
C5B C5A 2 0.76(3) ?
C5B Ru3 2 2.22(3) ?
C5B Ru1 2 2.24(2) ?
C5B Ru1 4 2.24(2) ?
C5B Ru1 3 2.24(2) ?
C5B Er1A 2 2.46(2) ?
C5B Ru3 2_655 2.58(2) ?
C5B Ru3 1_455 2.58(2) ?
C5B Ru1 3_455 2.638(14) ?
C5B Ru1 4_655 2.638(14) ?
C5B Ru1 1_455 2.638(14) ?
C5B Ru1 2_655 2.638(14) ?
C5B Er1B 2 2.74(2) ?
C5B C5A 2_655 2.85(3) ?
